data_7703807
loop_
_publ_author_name
'Sorg, Jens R.'
'Schneider, Tilman'
'Wohlfarth, Luise'
'Sch\"afer, Thomas C'
'Sedykh, Alexander'
'M\"uller-Buschbaum, Klaus'

_publ_section_title
;
 Sb- and Bi-based coordination polymers with N-donor ligands with and
 without lone-pair effects and their photoluminescence properties.
;
_journal_issue 15
_journal_name_full 'Dalton transactions (Cambridge, England : 2003)'
_journal_page_first 4904
_journal_page_last 4913
_journal_paper_doi 10.1039/d0dt00265h
_journal_volume 49
_journal_year 2020
_chemical_formula_moiety 'C12 H10 Bi Br3 N2'
_chemical_formula_sum 'C12 H10 Bi Br3 N2'
_chemical_formula_weight 630.93
_space_group_crystal_system triclinic
_space_group_IT_number 2
_space_group_name_Hall '-P 1'
_space_group_name_H-M_alt 'P -1'
_atom_sites_solution_hydrogens geom
_atom_sites_solution_primary dual
_audit_creation_date 2020-03-09
_audit_creation_method
;
Olex2 1.2
(compiled 2018.05.29 svn.r3508 for OlexSys, GUI svn.r5506)
;
_audit_update_record
;
2020-03-09 deposited with the CCDC.	2020-03-12 downloaded from the CCDC.
;
_cell_angle_alpha 77.649(3)
_cell_angle_beta 65.792(3)
_cell_angle_gamma 75.676(3)
_cell_formula_units_Z 2
_cell_length_a 9.0434(9)
_cell_length_b 9.1919(9)
_cell_length_c 10.1119(10)
_cell_measurement_reflns_used 9981
_cell_measurement_temperature 100
_cell_measurement_theta_max 27.146
_cell_measurement_theta_min 2.227
_cell_volume 736.77(13)
_computing_cell_refinement 'SAINT v8.37A (Bruker, 2015)'
_computing_data_collection 'APEX3 ver. 2016.9-0 (Bruker AXS)'
_computing_data_reduction 'SAINT v8.37A (Bruker, 2015)'
_computing_molecular_graphics 'Olex2 (Dolomanov et al., 2009)'
_computing_publication_material 'Olex2 (Dolomanov et al., 2009)'
_computing_structure_refinement 'ShelXL (Sheldrick, 2015)'
_computing_structure_solution 'XT (Sheldrick, 2015)'
_diffrn_ambient_temperature 100
_diffrn_measured_fraction_theta_full 1.000
_diffrn_measured_fraction_theta_max 0.999
_diffrn_measurement_device_type 'Bruker APEX-II CCD'
_diffrn_measurement_method '\f and \w scans'
_diffrn_radiation_type MoK\a
_diffrn_radiation_wavelength 0.71073
_diffrn_reflns_av_unetI/netI 0.0397
_diffrn_reflns_Laue_measured_fraction_full 1.000
_diffrn_reflns_Laue_measured_fraction_max 0.999
_diffrn_reflns_limit_h_max 11
_diffrn_reflns_limit_h_min -10
_diffrn_reflns_limit_k_max 11
_diffrn_reflns_limit_k_min -11
_diffrn_reflns_limit_l_max 12
_diffrn_reflns_limit_l_min 0
_diffrn_reflns_number 3275
_diffrn_reflns_point_group_measured_fraction_full 1.000
_diffrn_reflns_point_group_measured_fraction_max 0.999
_diffrn_reflns_theta_full 25.242
_diffrn_reflns_theta_max 27.181
_diffrn_reflns_theta_min 2.226
_diffrn_standards_number 0
_exptl_absorpt_coefficient_mu 20.083
_exptl_absorpt_correction_T_max 0.430169
_exptl_absorpt_correction_T_min 0.290434
_exptl_absorpt_correction_type multi-scan
_exptl_absorpt_process_details
;
 TWINABS-2012/1 (Bruker,2012) was used for absorption correction.

Final HKLF 4 output contains 43435 reflections, Rint = 0.0731
 (18734 with I > 3sig(I), Rint = 0.0507)
;
_exptl_crystal_colour 'clear light colourless'
_exptl_crystal_colour_lustre clear
_exptl_crystal_colour_modifier light
_exptl_crystal_colour_primary colourless
_exptl_crystal_density_diffrn 2.844
_exptl_crystal_description block
_exptl_crystal_F_000 568
_exptl_crystal_size_max 0.115
_exptl_crystal_size_mid 0.07
_exptl_crystal_size_min 0.068
_refine_diff_density_max 1.243
_refine_diff_density_min -0.859
_refine_diff_density_rms 0.224
_refine_ls_extinction_method none
_refine_ls_goodness_of_fit_ref 1.044
_refine_ls_hydrogen_treatment constr
_refine_ls_matrix_type full
_refine_ls_number_parameters 164
_refine_ls_number_reflns 3275
_refine_ls_number_restraints 0
_refine_ls_restrained_S_all 1.044
_refine_ls_R_factor_all 0.0335
_refine_ls_R_factor_gt 0.0273
_refine_ls_shift/su_max 0.000
_refine_ls_shift/su_mean 0.000
_refine_ls_structure_factor_coef Fsqd
_refine_ls_weighting_details 'w=1/[\s^2^(Fo^2^)+(0.0237P)^2^+2.4005P] where P=(Fo^2^+2Fc^2^)/3'
_refine_ls_weighting_scheme calc
_refine_ls_wR_factor_gt 0.0552
_refine_ls_wR_factor_ref 0.0574
_reflns_Friedel_coverage 0.000
_reflns_number_gt 3032
_reflns_number_total 3275
_reflns_threshold_expression 'I > 2\s(I)'
_cod_data_source_file d0dt00265h2.cif
_cod_data_source_block 1D-[Bi2Br6(4-bpe)2]
_cod_depositor_comments 'Adding full bibliography for 7703794--7703809.cif.'
_cod_database_code 7703807
_shelx_shelxl_version_number 2018/3
_shelx_space_group_comment
;
The symmetry employed for this shelxl refinement is uniquely defined
by the following loop, which should always be used as a source of
symmetry information in preference to the above space-group names.
They are only intended as comments.
;
_shelx_estimated_absorpt_t_max 0.342
_shelx_estimated_absorpt_t_min 0.206
_olex2_refinement_description
;
1. Twinned data refinement
 Scales: 0.7704(8)
 0.2296(8)
2. Fixed Uiso
 At 1.2 times of:
  All C(H) groups
3.a Aromatic/amide H refined with riding coordinates:
 C5(H5), C12(H12), C11(H11), C7(H7), C4(H4), C6(H6), C9(H9), C2(H2), C8(H8),
 C1(H1)
;
_olex2_submission_special_instructions 'No special instructions were received'

loop_
_space_group_symop_operation_xyz
'x, y, z'
'-x, -y, -z'

loop_
_atom_site_label
_atom_site_type_symbol
_atom_site_fract_x
_atom_site_fract_y
_atom_site_fract_z
_atom_site_U_iso_or_equiv
_atom_site_adp_type
_atom_site_occupancy
_atom_site_site_symmetry_order
_atom_site_calc_flag
_atom_site_refinement_flags_posn
_atom_site_refinement_flags_adp
_atom_site_refinement_flags_occupancy
_atom_site_disorder_assembly
_atom_site_disorder_group
Bi1 Bi 0.08046(3) 0.04172(3) 0.26036(3) 0.01004(7) Uani 1 1 d . . . . .
Br3 Br -0.20630(8) 0.17426(7) 0.51873(7) 0.01404(14) Uani 1 1 d . . . . .
Br2 Br -0.04982(8) 0.24205(7) 0.08520(7) 0.01443(14) Uani 1 1 d . . . . .
Br1 Br 0.32735(8) -0.10318(7) 0.04986(7) 0.01516(14) Uani 1 1 d . . . . .
N1 N 0.2603(6) 0.2267(6) 0.2407(6) 0.0141(11) Uani 1 1 d . . . . .
N2 N 0.9029(6) 0.8555(6) 0.2896(5) 0.0123(11) Uani 1 1 d . . . . .
C5 C 0.3609(8) 0.1910(7) 0.3145(7) 0.0160(14) Uani 1 1 d . . . . .
H5 H 0.371181 0.092141 0.366272 0.019 Uiso 1 1 calc R . . . .
C12 C 0.7692(7) 0.9006(7) 0.2581(7) 0.0132(13) Uani 1 1 d . . . . .
H12 H 0.734945 1.005431 0.232598 0.016 Uiso 1 1 calc R . . . .
C11 C 0.6776(8) 0.7973(7) 0.2615(7) 0.0132(12) Uani 1 1 d . . . . .
H11 H 0.583150 0.832423 0.236637 0.016 Uiso 1 1 calc R . . . .
C10 C 0.7227(8) 0.6435(7) 0.3009(7) 0.0124(13) Uani 1 1 d . . . . .
C7 C 0.6359(8) 0.5293(8) 0.3040(7) 0.0177(14) Uani 1 1 d . . . . .
H7 H 0.658659 0.431628 0.353882 0.021 Uiso 1 1 calc R . . . .
C4 C 0.4506(7) 0.2907(7) 0.3193(7) 0.0135(13) Uani 1 1 d . . . . .
H4 H 0.519342 0.261484 0.374211 0.016 Uiso 1 1 calc R . . . .
C3 C 0.4376(7) 0.4348(7) 0.2417(7) 0.0125(13) Uani 1 1 d . . . . .
C6 C 0.5254(8) 0.5515(7) 0.2412(7) 0.0144(13) Uani 1 1 d . . . . .
H6 H 0.501757 0.649739 0.192632 0.017 Uiso 1 1 calc R . . . .
C9 C 0.8630(8) 0.6006(7) 0.3372(7) 0.0152(14) Uani 1 1 d . . . . .
H9 H 0.898965 0.497231 0.366660 0.018 Uiso 1 1 calc R . . . .
C2 C 0.3345(8) 0.4709(8) 0.1635(7) 0.0170(14) Uani 1 1 d . . . . .
H2 H 0.322583 0.568288 0.109478 0.020 Uiso 1 1 calc R . . . .
C8 C 0.9483(8) 0.7094(7) 0.3298(7) 0.0145(13) Uani 1 1 d . . . . .
H8 H 1.043087 0.678805 0.354461 0.017 Uiso 1 1 calc R . . . .
C1 C 0.2513(8) 0.3655(7) 0.1652(7) 0.0151(14) Uani 1 1 d . . . . .
H1 H 0.183099 0.391579 0.110007 0.018 Uiso 1 1 calc R . . . .

loop_
_atom_site_aniso_label
_atom_site_aniso_U_11
_atom_site_aniso_U_22
_atom_site_aniso_U_33
_atom_site_aniso_U_23
_atom_site_aniso_U_13
_atom_site_aniso_U_12
Bi1 0.01108(12) 0.00940(11) 0.01203(11) 0.00017(9) -0.00613(9) -0.00422(8)
Br3 0.0152(3) 0.0130(3) 0.0139(3) 0.0005(2) -0.0071(3) -0.0017(3)
Br2 0.0163(3) 0.0141(3) 0.0150(3) 0.0007(2) -0.0092(3) -0.0028(3)
Br1 0.0150(3) 0.0145(3) 0.0153(3) -0.0011(2) -0.0060(2) -0.0016(3)
N1 0.014(3) 0.013(3) 0.015(3) 0.000(2) -0.002(2) -0.009(2)
N2 0.018(3) 0.012(3) 0.010(3) -0.001(2) -0.008(2) -0.004(2)
C5 0.019(4) 0.012(3) 0.019(3) 0.003(3) -0.012(3) -0.002(3)
C12 0.015(3) 0.014(3) 0.017(3) -0.002(3) -0.009(3) -0.008(3)
C11 0.011(3) 0.011(3) 0.015(3) -0.003(3) -0.004(3) 0.000(2)
C10 0.015(3) 0.012(3) 0.011(3) -0.001(2) -0.006(2) -0.003(3)
C7 0.018(4) 0.013(3) 0.022(3) -0.001(3) -0.006(3) -0.004(3)
C4 0.009(3) 0.017(3) 0.016(3) -0.003(3) -0.006(3) -0.002(3)
C3 0.009(3) 0.013(3) 0.017(3) -0.008(3) -0.003(3) -0.002(2)
C6 0.011(3) 0.012(3) 0.020(3) -0.004(3) -0.006(3) -0.002(2)
C9 0.020(3) 0.010(3) 0.018(3) 0.002(3) -0.012(3) -0.001(3)
C2 0.016(3) 0.017(3) 0.022(3) -0.001(3) -0.012(3) -0.003(3)
C8 0.012(3) 0.017(3) 0.016(3) -0.003(3) -0.008(3) 0.000(3)
C1 0.012(3) 0.016(4) 0.018(3) 0.001(3) -0.008(3) -0.005(3)

loop_
_atom_type_symbol
_atom_type_description
_atom_type_scat_dispersion_real
_atom_type_scat_dispersion_imag
_atom_type_scat_source
C C 0.0033 0.0016 'International Tables Vol C Tables 4.2.6.8 and 6.1.1.4'
H H 0.0000 0.0000 'International Tables Vol C Tables 4.2.6.8 and 6.1.1.4'
Bi Bi -4.1077 10.2566 'International Tables Vol C Tables 4.2.6.8 and 6.1.1.4'
Br Br -0.2901 2.4595 'International Tables Vol C Tables 4.2.6.8 and 6.1.1.4'
N N 0.0061 0.0033 'International Tables Vol C Tables 4.2.6.8 and 6.1.1.4'

loop_
_geom_angle_atom_site_label_1
_geom_angle_atom_site_label_2
_geom_angle_atom_site_label_3
_geom_angle
_geom_angle_site_symmetry_1
_geom_angle_site_symmetry_3
_geom_angle_publ_flag
Br3 Bi1 Br3 87.54(2) . 2_556 ?
Br2 Bi1 Br3 87.72(2) . . ?
Br2 Bi1 Br3 175.25(2) . 2_556 ?
Br1 Bi1 Br3 88.04(2) . 2_556 ?
Br1 Bi1 Br3 173.96(2) . . ?
Br1 Bi1 Br2 96.71(2) . . ?
N1 Bi1 Br3 89.97(12) . 2_556 ?
N1 Bi1 Br3 93.06(12) . . ?
N1 Bi1 Br2 89.95(12) . . ?
N1 Bi1 Br1 91.05(12) . . ?
N2 Bi1 Br3 85.88(12) 1_445 . ?
N2 Bi1 Br3 88.04(11) 1_445 2_556 ?
N2 Bi1 Br2 91.94(12) 1_445 . ?
N2 Bi1 Br1 89.86(12) 1_445 . ?
N2 Bi1 N1 177.79(16) 1_445 . ?
Bi1 Br3 Bi1 92.46(2) . 2_556 ?
C5 N1 Bi1 120.4(4) . . ?
C5 N1 C1 117.1(5) . . ?
C1 N1 Bi1 122.4(4) . . ?
C12 N2 Bi1 120.5(4) . 1_665 ?
C12 N2 C8 119.6(6) . . ?
C8 N2 Bi1 119.9(4) . 1_665 ?
N1 C5 H5 118.3 . . ?
N1 C5 C4 123.4(6) . . ?
C4 C5 H5 118.3 . . ?
N2 C12 H12 119.4 . . ?
N2 C12 C11 121.2(6) . . ?
C11 C12 H12 119.4 . . ?
C12 C11 H11 119.6 . . ?
C10 C11 C12 120.8(6) . . ?
C10 C11 H11 119.6 . . ?
C11 C10 C7 124.0(6) . . ?
C11 C10 C9 116.2(6) . . ?
C9 C10 C7 119.8(6) . . ?
C10 C7 H7 117.7 . . ?
C6 C7 C10 124.6(6) . . ?
C6 C7 H7 117.7 . . ?
C5 C4 H4 120.8 . . ?
C5 C4 C3 118.3(6) . . ?
C3 C4 H4 120.8 . . ?
C4 C3 C6 123.0(6) . . ?
C4 C3 C2 118.1(6) . . ?
C2 C3 C6 118.9(6) . . ?
C7 C6 C3 125.1(6) . . ?
C7 C6 H6 117.4 . . ?
C3 C6 H6 117.4 . . ?
C10 C9 H9 120.2 . . ?
C8 C9 C10 119.6(6) . . ?
C8 C9 H9 120.2 . . ?
C3 C2 H2 120.3 . . ?
C1 C2 C3 119.4(6) . . ?
C1 C2 H2 120.3 . . ?
N2 C8 C9 122.6(6) . . ?
N2 C8 H8 118.7 . . ?
C9 C8 H8 118.7 . . ?
N1 C1 C2 123.6(6) . . ?
N1 C1 H1 118.2 . . ?
C2 C1 H1 118.2 . . ?

loop_
_geom_bond_atom_site_label_1
_geom_bond_atom_site_label_2
_geom_bond_distance
_geom_bond_site_symmetry_2
_geom_bond_publ_flag
Bi1 Br3 3.0489(7) 2_556 ?
Bi1 Br3 3.0459(7) . ?
Bi1 Br2 2.6756(7) . ?
Bi1 Br1 2.6709(7) . ?
Bi1 N1 2.556(5) . ?
Bi1 N2 2.520(5) 1_445 ?
N1 C5 1.341(8) . ?
N1 C1 1.341(8) . ?
N2 C12 1.322(8) . ?
N2 C8 1.329(8) . ?
C5 H5 0.9500 . ?
C5 C4 1.386(9) . ?
C12 H12 0.9500 . ?
C12 C11 1.393(8) . ?
C11 H11 0.9500 . ?
C11 C10 1.389(9) . ?
C10 C7 1.447(9) . ?
C10 C9 1.405(9) . ?
C7 H7 0.9500 . ?
C7 C6 1.345(9) . ?
C4 H4 0.9500 . ?
C4 C3 1.392(9) . ?
C3 C6 1.482(8) . ?
C3 C2 1.394(9) . ?
C6 H6 0.9500 . ?
C9 H9 0.9500 . ?
C9 C8 1.380(9) . ?
C2 H2 0.9500 . ?
C2 C1 1.359(9) . ?
C8 H8 0.9500 . ?
C1 H1 0.9500 . ?

loop_
_twin_individual_id
_twin_individual_mass_fraction_refined
1 0.7704(8)
2 0.2296(8)
